data_4305151
loop_
_publ_author_name
'Kazi Sabnam Banu'
'Tanmay Chattopadhyay'
'Arpita Banerjee'
'Santanu Bhattacharya'
'Eringathodi Suresh'
'Munirathinam Nethaji'
'Ennio Zangrando'
'Debasis Das'

_publ_section_title
;
Catechol Oxidase Activity of a Series of New Dinuclear Copper(II) Complexes
with 3,5-DTBC and TCC as Substrates: Syntheses, X-ray Crystal Structures,
Spectroscopic Characterization of the Adducts and Kinetic Studies
;
_journal_name_full 'Inorganic Chemistry'
_journal_page_first 7083
_journal_page_last 7093
_journal_paper_doi 10.1021/ic701332w
_journal_volume 47
_journal_year 2008
_chemical_formula_moiety 'C21 H36 Cu2 N4 O4 2+, 2(N O3 1-)'
_chemical_formula_sum 'C21 H36 Cu2 N6 O10'
_chemical_formula_weight 659.64
_chemical_name_systematic
;
 ?
;
_space_group_IT_number 11
_symmetry_cell_setting monoclinic
_symmetry_space_group_name_Hall '-P 2yb'
_symmetry_space_group_name_H-M 'P 1 21/m 1'
_atom_sites_solution_hydrogens geom
_atom_sites_solution_primary direct
_atom_sites_solution_secondary difmap
_audit_creation_method SHELXL-97
_cell_angle_alpha 90.00
_cell_angle_beta 102.99(2)
_cell_angle_gamma 90.00
_cell_formula_units_Z 2
_cell_length_a 8.158(2)
_cell_length_b 12.416(3)
_cell_length_c 13.622(3)
_cell_measurement_temperature 293(2)
_cell_volume 1344.5(6)
_computing_cell_refinement 'Mosflm (Acta Cryst. D50, 760, 1994)'
_computing_data_collection 'Nonius Xpress'
_computing_data_reduction 'Scala (Acta Cryst. D50, 760, 1994)'
_computing_molecular_graphics 'Ortep3/windows (Farrugia,1997)'
_computing_publication_material 'Wingx 1.70.00 (Farrugia, 1999)'
_computing_structure_refinement 'SHELX97 (Sheldrick, 1998)'
_computing_structure_solution 'SHELX97 (Sheldrick, 1998)'
_diffrn_ambient_temperature 293(2)
_diffrn_measured_fraction_theta_full 0.989
_diffrn_measured_fraction_theta_max 0.989
_diffrn_measurement_device_type 'image plate dip1030'
_diffrn_measurement_method 'laser scanner'
_diffrn_radiation_monochromator graphite
_diffrn_radiation_source 'fine-focus sealed tube'
_diffrn_radiation_type MoK\a
_diffrn_radiation_wavelength 0.71073
_diffrn_reflns_av_R_equivalents 0.0237
_diffrn_reflns_av_sigmaI/netI 0.0306
_diffrn_reflns_limit_h_max 11
_diffrn_reflns_limit_h_min -11
_diffrn_reflns_limit_k_max 17
_diffrn_reflns_limit_k_min -17
_diffrn_reflns_limit_l_max 18
_diffrn_reflns_limit_l_min -18
_diffrn_reflns_number 16953
_diffrn_reflns_theta_full 29.61
_diffrn_reflns_theta_max 29.61
_diffrn_reflns_theta_min 3.04
_exptl_absorpt_coefficient_mu 1.646
_exptl_absorpt_correction_T_max 0.7243
_exptl_absorpt_correction_T_min 0.4882
_exptl_absorpt_correction_type refdelf
_exptl_absorpt_process_details
;
Parkin S,Moezzi B & Hope H, (1995) J. Appl. Cryst. 28, 53-56
Cubic fit to sin(theta)/lambda - 24 parameters
;
_exptl_crystal_density_diffrn 1.629
_exptl_crystal_density_method 'not measured'
_exptl_crystal_F_000 684
_refine_diff_density_max 0.956
_refine_diff_density_min -0.892
_refine_diff_density_rms 0.085
_refine_ls_extinction_method none
_refine_ls_goodness_of_fit_ref 1.119
_refine_ls_hydrogen_treatment mixed
_refine_ls_matrix_type full
_refine_ls_number_parameters 201
_refine_ls_number_reflns 3911
_refine_ls_number_restraints 2
_refine_ls_restrained_S_all 1.119
_refine_ls_R_factor_all 0.0538
_refine_ls_R_factor_gt 0.0452
_refine_ls_shift/su_max 0.000
_refine_ls_shift/su_mean 0.000
_refine_ls_structure_factor_coef Fsqd
_refine_ls_weighting_details 'calc w=1/[\s^2^(Fo^2^)+(0.0954P)^2^+0.0000P] where P=(Fo^2^+2Fc^2^)/3'
_refine_ls_weighting_scheme calc
_refine_ls_wR_factor_gt 0.1406
_refine_ls_wR_factor_ref 0.1455
_reflns_number_gt 3125
_reflns_number_total 3911
_reflns_threshold_expression >2sigma(I)
_cod_data_source_file ic701332w-file001_4.cif
_cod_data_source_block 4
_cod_original_cell_volume 1344.5(5)
_cod_original_sg_symbol_H-M 'P 21/m'
_cod_database_code 4305151

loop_
_symmetry_equiv_pos_as_xyz
'x, y, z'
'-x, y+1/2, -z'
'-x, -y, -z'
'x, -y-1/2, z'

loop_
_atom_site_label
_atom_site_type_symbol
_atom_site_fract_x
_atom_site_fract_y
_atom_site_fract_z
_atom_site_U_iso_or_equiv
_atom_site_adp_type
_atom_site_occupancy
_atom_site_symmetry_multiplicity
_atom_site_calc_flag
_atom_site_refinement_flags
_atom_site_disorder_assembly
_atom_site_disorder_group
Cu Cu 0.29792(4) 0.13146(2) 0.691649(19) 0.04231(13) Uani 1 1 d . . .
N1 N 0.2826(3) 0.02734(16) 0.58374(15) 0.0465(4) Uani 1 1 d . . .
N2 N 0.2687(2) 0.00331(17) 0.77900(15) 0.0456(4) Uani 1 1 d . . .
O1 O 0.3224(3) 0.2500 0.60028(17) 0.0423(5) Uani 1 2 d S . .
O2 O 0.3017(3) 0.2500 0.78190(18) 0.0451(5) Uani 1 2 d S . .
H2 H 0.396(6) 0.2500 0.828(4) 0.068 Uiso 1 2 d S . .
C1 C 0.2991(4) 0.2500 0.5011(2) 0.0398(6) Uani 1 2 d S . .
C2 C 0.2877(3) 0.15174(18) 0.44615(17) 0.0423(4) Uani 1 1 d . . .
C3 C 0.2728(3) 0.1550(2) 0.34145(17) 0.0474(5) Uani 1 1 d . . .
H3 H 0.2670 0.0902 0.3065 0.057 Uiso 1 1 calc R . .
C4 C 0.2665(4) 0.2500 0.2880(2) 0.0487(7) Uani 1 2 d S . .
C5 C 0.2487(6) 0.2500 0.1747(3) 0.0636(10) Uani 1 2 d S . .
H5A H 0.3583 0.2500 0.1598 0.095 Uiso 1 2 calc SR . .
H5B H 0.1883 0.3131 0.1462 0.095 Uiso 0.50 1 calc PR . .
H5C H 0.1883 0.1869 0.1462 0.095 Uiso 0.50 1 calc PR . .
C6 C 0.2835(3) 0.04656(19) 0.49151(18) 0.0476(5) Uani 1 1 d . . .
H6 H 0.2812 -0.0128 0.4496 0.057 Uiso 1 1 calc R . .
C7 C 0.2669(4) -0.08421(19) 0.6178(2) 0.0584(6) Uani 1 1 d . . .
H7A H 0.3287 -0.1331 0.5839 0.070 Uiso 1 1 calc R . .
H7B H 0.1497 -0.1060 0.6027 0.070 Uiso 1 1 calc R . .
C8 C 0.3383(4) -0.0869(2) 0.7303(2) 0.0570(6) Uani 1 1 d . . .
H8A H 0.3099 -0.1548 0.7576 0.068 Uiso 1 1 calc R . .
H8B H 0.4599 -0.0812 0.7439 0.068 Uiso 1 1 calc R . .
C9 C 0.0898(3) -0.0132(3) 0.7831(2) 0.0658(7) Uani 1 1 d . . .
H9A H 0.0698 -0.0873 0.7999 0.079 Uiso 1 1 calc R . .
H9B H 0.0151 0.0049 0.7192 0.079 Uiso 1 1 calc R . .
C10 C 0.0652(4) 0.0629(4) 0.8656(3) 0.0860(11) Uani 1 1 d . . .
H10A H 0.0364 0.1346 0.8388 0.103 Uiso 1 1 calc R . .
H10B H -0.0235 0.0373 0.8966 0.103 Uiso 1 1 calc R . .
C11 C 0.2323(5) 0.0638(3) 0.9409(2) 0.0775(9) Uani 1 1 d . . .
H11A H 0.2253 0.0231 1.0006 0.093 Uiso 1 1 calc R . .
H11B H 0.2660 0.1370 0.9607 0.093 Uiso 1 1 calc R . .
C12 C 0.3579(3) 0.0117(2) 0.88727(18) 0.0564(6) Uani 1 1 d . . .
H12A H 0.4580 0.0558 0.8945 0.068 Uiso 1 1 calc R . .
H12B H 0.3904 -0.0591 0.9150 0.068 Uiso 1 1 calc R . .
N3 N 0.8888(4) 0.2500 0.6059(2) 0.0496(6) Uani 1 2 d S . .
O3 O 0.9634(3) 0.16401(19) 0.6084(2) 0.0755(6) Uani 1 1 d . . .
O4 O 0.7318(4) 0.2500 0.5995(2) 0.0691(8) Uani 1 2 d S . .
N4 N 0.7157(5) 0.2500 -0.0157(3) 0.0667(9) Uani 1 2 d S . .
O5 O 0.5668(9) 0.2500 -0.0276(7) 0.213(4) Uani 1 2 d S . .
O6 O 0.7545(14) 0.2500 -0.0875(6) 0.224(4) Uani 1 2 d S . .
O7 O 0.7972(7) 0.2500 0.0698(3) 0.1164(16) Uani 1 2 d S . .
O1W O 0.6202(3) 0.10613(19) 0.73798(19) 0.0658(5) Uani 1 1 d D . .
H21 H 0.664(5) 0.140(3) 0.789(2) 0.099 Uiso 1 1 d D . .
H22 H 0.640(6) 0.149(3) 0.696(3) 0.099 Uiso 1 1 d D . .

loop_
_atom_site_aniso_label
_atom_site_aniso_U_11
_atom_site_aniso_U_22
_atom_site_aniso_U_33
_atom_site_aniso_U_23
_atom_site_aniso_U_13
_atom_site_aniso_U_12
Cu 0.0559(2) 0.03627(18) 0.03589(18) 0.00083(9) 0.01280(12) -0.00175(10)
N1 0.0588(11) 0.0378(8) 0.0425(10) -0.0009(7) 0.0106(8) -0.0027(8)
N2 0.0506(10) 0.0455(9) 0.0405(10) 0.0063(8) 0.0096(8) -0.0033(8)
O1 0.0581(12) 0.0367(10) 0.0333(10) 0.000 0.0128(9) 0.000
O2 0.0583(13) 0.0415(11) 0.0368(11) 0.000 0.0137(10) 0.000
C1 0.0408(13) 0.0450(15) 0.0343(14) 0.000 0.0100(11) 0.000
C2 0.0462(10) 0.0461(10) 0.0350(10) -0.0041(8) 0.0098(8) -0.0024(9)
C3 0.0493(11) 0.0552(12) 0.0382(11) -0.0081(9) 0.0109(9) -0.0037(10)
C4 0.0480(16) 0.065(2) 0.0333(15) 0.000 0.0101(12) 0.000
C5 0.077(2) 0.082(3) 0.0320(16) 0.000 0.0130(16) 0.000
C6 0.0555(12) 0.0438(11) 0.0440(12) -0.0072(9) 0.0121(10) -0.0027(10)
C7 0.0863(18) 0.0377(11) 0.0510(14) -0.0005(9) 0.0151(13) -0.0045(12)
C8 0.0777(17) 0.0392(11) 0.0538(14) 0.0092(10) 0.0140(13) 0.0034(12)
C9 0.0506(13) 0.0766(19) 0.0684(17) 0.0170(15) 0.0094(12) -0.0093(13)
C10 0.0706(19) 0.109(3) 0.088(3) 0.014(2) 0.0379(19) 0.0079(19)
C11 0.095(2) 0.093(2) 0.0518(16) 0.0027(16) 0.0306(16) -0.0049(19)
C12 0.0663(15) 0.0625(15) 0.0376(12) 0.0102(10) 0.0057(10) -0.0039(12)
N3 0.0543(15) 0.0514(15) 0.0428(14) 0.000 0.0103(12) 0.000
O3 0.0641(12) 0.0556(11) 0.1012(19) -0.0041(12) 0.0065(12) 0.0021(10)
O4 0.0541(15) 0.085(2) 0.0711(19) 0.000 0.0210(14) 0.000
N4 0.081(2) 0.0539(17) 0.057(2) 0.000 -0.0031(18) 0.000
O5 0.129(5) 0.197(7) 0.260(10) 0.000 -0.067(6) 0.000
O6 0.260(11) 0.322(13) 0.112(5) 0.000 0.087(6) 0.000
O7 0.146(4) 0.096(3) 0.077(3) 0.000 -0.038(3) 0.000
O1W 0.0682(12) 0.0590(11) 0.0709(14) 0.0010(10) 0.0169(11) -0.0086(10)

loop_
_atom_type_symbol
_atom_type_description
_atom_type_scat_dispersion_real
_atom_type_scat_dispersion_imag
_atom_type_scat_source
C C 0.0033 0.0016 'International Tables Vol C Tables 4.2.6.8 and 6.1.1.4'
H H 0.0000 0.0000 'International Tables Vol C Tables 4.2.6.8 and 6.1.1.4'
N N 0.0061 0.0033 'International Tables Vol C Tables 4.2.6.8 and 6.1.1.4'
O O 0.0106 0.0060 'International Tables Vol C Tables 4.2.6.8 and 6.1.1.4'
Cu Cu 0.3201 1.2651 'International Tables Vol C Tables 4.2.6.8 and 6.1.1.4'

loop_
_geom_angle_atom_site_label_1
_geom_angle_atom_site_label_2
_geom_angle_atom_site_label_3
_geom_angle
_geom_angle_site_symmetry_1
_geom_angle_site_symmetry_3
_geom_angle_publ_flag
O2 Cu N1 171.18(8) . . ?
O2 Cu O1 80.90(8) . . ?
N1 Cu O1 91.01(8) . . ?
O2 Cu N2 102.30(9) . . ?
N1 Cu N2 85.75(9) . . ?
O1 Cu N2 176.69(7) . . ?
O2 Cu O1W 93.92(10) . . ?
N1 Cu O1W 89.59(9) . . ?
O1 Cu O1W 90.18(9) . . ?
N2 Cu O1W 90.48(8) . . ?
O2 Cu O3 91.32(10) . 1_455 ?
N1 Cu O3 84.04(8) . 1_455 ?
O1 Cu O3 82.02(9) . 1_455 ?
N2 Cu O3 96.94(8) . 1_455 ?
O1W Cu O3 169.82(8) . 1_455 ?
O2 Cu Cu 39.72(6) . 4_565 ?
N1 Cu Cu 131.78(6) . 4_565 ?
O1 Cu Cu 41.54(5) . 4_565 ?
N2 Cu Cu 141.51(6) . 4_565 ?
O1W Cu Cu 97.00(5) . 4_565 ?
O3 Cu Cu 81.52(5) 1_455 4_565 ?
C6 N1 C7 120.3(2) . . ?
C6 N1 Cu 127.26(17) . . ?
C7 N1 Cu 112.48(16) . . ?
C8 N2 C9 113.0(2) . . ?
C8 N2 C12 110.2(2) . . ?
C9 N2 C12 103.7(2) . . ?
C8 N2 Cu 102.89(14) . . ?
C9 N2 Cu 112.03(16) . . ?
C12 N2 Cu 115.37(16) . . ?
C1 O1 Cu 129.45(7) . 4_565 ?
C1 O1 Cu 129.45(7) . . ?
Cu O1 Cu 96.91(10) 4_565 . ?
Cu O2 Cu 100.55(11) . 4_565 ?
O1 C1 C2 120.98(14) . . ?
O1 C1 C2 120.98(14) . 4_565 ?
C2 C1 C2 118.0(3) . 4_565 ?
C3 C2 C1 119.3(2) . . ?
C3 C2 C6 117.0(2) . . ?
C1 C2 C6 123.6(2) . . ?
C4 C3 C2 123.0(2) . . ?
C3 C4 C3 117.3(3) 4_565 . ?
C3 C4 C5 121.35(15) 4_565 . ?
C3 C4 C5 121.35(15) . . ?
N1 C6 C2 126.3(2) . . ?
N1 C7 C8 107.4(2) . . ?
N2 C8 C7 109.8(2) . . ?
N2 C9 C10 103.6(3) . . ?
C11 C10 C9 105.0(3) . . ?
C10 C11 C12 105.8(3) . . ?
N2 C12 C11 105.7(2) . . ?
O3 N3 O3 121.2(3) 4_565 . ?
O3 N3 O4 119.41(17) 4_565 . ?
O3 N3 O4 119.41(17) . . ?
O6 N4 O5 111.7(8) . . ?
O6 N4 O7 131.1(8) . . ?
O5 N4 O7 117.1(7) . . ?

loop_
_geom_bond_atom_site_label_1
_geom_bond_atom_site_label_2
_geom_bond_distance
_geom_bond_site_symmetry_2
_geom_bond_publ_flag
Cu O2 1.9136(16) . ?
Cu N1 1.940(2) . ?
Cu O1 1.9664(15) . ?
Cu N2 2.033(2) . ?
Cu O1W 2.581(2) . ?
Cu O3 2.739(2) 1_455 ?
Cu Cu 2.9435(9) 4_565 ?
N1 C6 1.281(3) . ?
N1 C7 1.475(3) . ?
N2 C8 1.479(3) . ?
N2 C9 1.487(3) . ?
N2 C12 1.494(3) . ?
O1 C1 1.322(4) . ?
O1 Cu 1.9664(15) 4_565 ?
O2 Cu 1.9136(16) 4_565 ?
C1 C2 1.423(3) . ?
C1 C2 1.423(3) 4_565 ?
C2 C3 1.404(3) . ?
C2 C6 1.448(3) . ?
C3 C4 1.382(3) . ?
C4 C3 1.382(3) 4_565 ?
C4 C5 1.517(5) . ?
C7 C8 1.512(4) . ?
C9 C10 1.517(5) . ?
C10 C11 1.510(5) . ?
C11 C12 1.529(4) . ?
N3 O3 1.226(3) 4_565 ?
N3 O3 1.226(3) . ?
N3 O4 1.264(4) . ?
N4 O6 1.094(7) . ?
N4 O5 1.189(8) . ?
N4 O7 1.204(5) . ?

loop_
_geom_torsion_atom_site_label_1
_geom_torsion_atom_site_label_2
_geom_torsion_atom_site_label_3
_geom_torsion_atom_site_label_4
_geom_torsion
_geom_torsion_site_symmetry_1
_geom_torsion_site_symmetry_2
_geom_torsion_site_symmetry_3
_geom_torsion_site_symmetry_4
_geom_torsion_publ_flag
O2 Cu N1 C6 20.9(7) . . . . ?
O1 Cu N1 C6 -2.5(2) . . . . ?
N2 Cu N1 C6 176.8(2) . . . . ?
O1W Cu N1 C6 -92.7(2) . . . . ?
O3 Cu N1 C6 79.4(2) 1_455 . . . ?
Cu Cu N1 C6 6.4(3) 4_565 . . . ?
O2 Cu N1 C7 -158.5(6) . . . . ?
O1 Cu N1 C7 178.14(19) . . . . ?
N2 Cu N1 C7 -2.55(18) . . . . ?
O1W Cu N1 C7 87.96(19) . . . . ?
O3 Cu N1 C7 -100.00(19) 1_455 . . . ?
Cu Cu N1 C7 -173.01(15) 4_565 . . . ?
O2 Cu N2 C8 -156.18(17) . . . . ?
N1 Cu N2 C8 27.49(17) . . . . ?
O1 Cu N2 C8 39.5(14) . . . . ?
O1W Cu N2 C8 -62.06(17) . . . . ?
O3 Cu N2 C8 110.95(17) 1_455 . . . ?
Cu Cu N2 C8 -163.97(13) 4_565 . . . ?
O2 Cu N2 C9 82.2(2) . . . . ?
N1 Cu N2 C9 -94.17(19) . . . . ?
O1 Cu N2 C9 -82.2(14) . . . . ?
O1W Cu N2 C9 176.28(19) . . . . ?
O3 Cu N2 C9 -10.71(19) 1_455 . . . ?
Cu Cu N2 C9 74.4(2) 4_565 . . . ?
O2 Cu N2 C12 -36.2(2) . . . . ?
N1 Cu N2 C12 147.49(19) . . . . ?
O1 Cu N2 C12 159.5(13) . . . . ?
O1W Cu N2 C12 57.94(18) . . . . ?
O3 Cu N2 C12 -129.05(18) 1_455 . . . ?
Cu Cu N2 C12 -44.0(2) 4_565 . . . ?
O2 Cu O1 C1 -164.7(3) . . . . ?
N1 Cu O1 C1 11.8(3) . . . . ?
N2 Cu O1 C1 -0.2(15) . . . . ?
O1W Cu O1 C1 101.4(3) . . . . ?
O3 Cu O1 C1 -72.0(3) 1_455 . . . ?
Cu Cu O1 C1 -158.2(3) 4_565 . . . ?
O2 Cu O1 Cu -6.44(10) . . . 4_565 ?
N1 Cu O1 Cu 170.03(10) . . . 4_565 ?
N2 Cu O1 Cu 158.1(13) . . . 4_565 ?
O1W Cu O1 Cu -100.38(10) . . . 4_565 ?
O3 Cu O1 Cu 86.20(10) 1_455 . . 4_565 ?
N1 Cu O2 Cu -17.0(7) . . . 4_565 ?
O1 Cu O2 Cu 6.68(10) . . . 4_565 ?
N2 Cu O2 Cu -172.41(9) . . . 4_565 ?
O1W Cu O2 Cu 96.24(11) . . . 4_565 ?
O3 Cu O2 Cu -75.02(11) 1_455 . . 4_565 ?
Cu O1 C1 C2 -166.33(19) 4_565 . . . ?
Cu O1 C1 C2 -14.8(4) . . . . ?
Cu O1 C1 C2 14.8(4) 4_565 . . 4_565 ?
Cu O1 C1 C2 166.33(19) . . . 4_565 ?
O1 C1 C2 C3 -176.3(2) . . . . ?
C2 C1 C2 C3 2.6(4) 4_565 . . . ?
O1 C1 C2 C6 6.4(4) . . . . ?
C2 C1 C2 C6 -174.72(16) 4_565 . . . ?
C1 C2 C3 C4 -0.8(4) . . . . ?
C6 C2 C3 C4 176.7(3) . . . . ?
C2 C3 C4 C3 -1.0(5) . . . 4_565 ?
C2 C3 C4 C5 -179.4(3) . . . . ?
C7 N1 C6 C2 176.0(2) . . . . ?
Cu N1 C6 C2 -3.3(4) . . . . ?
C3 C2 C6 N1 -174.5(2) . . . . ?
C1 C2 C6 N1 2.9(4) . . . . ?
C6 N1 C7 C8 157.6(2) . . . . ?
Cu N1 C7 C8 -23.0(3) . . . . ?
C9 N2 C8 C7 73.3(3) . . . . ?
C12 N2 C8 C7 -171.2(2) . . . . ?
Cu N2 C8 C7 -47.7(2) . . . . ?
N1 C7 C8 N2 47.9(3) . . . . ?
C8 N2 C9 C10 160.1(2) . . . . ?
C12 N2 C9 C10 40.8(3) . . . . ?
Cu N2 C9 C10 -84.2(2) . . . . ?
N2 C9 C10 C11 -33.8(3) . . . . ?
C9 C10 C11 C12 13.8(4) . . . . ?
C8 N2 C12 C11 -153.3(2) . . . . ?
C9 N2 C12 C11 -32.1(3) . . . . ?
Cu N2 C12 C11 90.7(2) . . . . ?
C10 C11 C12 N2 11.0(3) . . . . ?
